data_7153789
loop_
_publ_author_name
'Pike, Sarah J.'
'Raftery, James'
'Webb, Simon J.'
'Clayden, Jonathan'

_publ_section_title
;
 Conformational analysis of helical aminoisobutyric acid (Aib) oligomers
 bearing C-terminal ester Schellman motifs.
;
_journal_issue 24
_journal_name_full 'Organic &amp; biomolecular chemistry'
_journal_page_first 4124
_journal_page_last 4131
_journal_paper_doi 10.1039/c4ob00268g
_journal_volume 12
_journal_year 2014
_chemical_formula_sum 'C16 H29 N5 O4'
_chemical_formula_weight 355.44
_space_group_IT_number 14
_symmetry_cell_setting monoclinic
_symmetry_space_group_name_Hall '-P 2ybc'
_symmetry_space_group_name_H-M 'P 1 21/c 1'
_atom_sites_solution_hydrogens geom
_atom_sites_solution_primary direct
_atom_sites_solution_secondary difmap
_audit_creation_date
;
'Wed Sep 25 21:23:33 2013'
;
_audit_creation_method
;
CrysAlisPro, Agilent Technologies,
Version 1.171.36.28 (release 01-02-2013 CrysAlis171 .NET)
(compiled Feb  1 2013,16:14:44)
;
_cell_angle_alpha 90.00
_cell_angle_beta 97.2641(19)
_cell_angle_gamma 90.00
_cell_formula_units_Z 4
_cell_length_a 10.2430(2)
_cell_length_b 10.7344(2)
_cell_length_c 17.9400(4)
_cell_measurement_reflns_used 7722
_cell_measurement_temperature 150.06(15)
_cell_measurement_theta_max 29.2670
_cell_measurement_theta_min 3.7280
_cell_volume 1956.72(7)
_computing_cell_refinement
;
CrysAlisPro, Agilent Technologies,
Version 1.171.36.28 (release 01-02-2013 CrysAlis171 .NET)
(compiled Feb  1 2013,16:14:44)
;
_computing_data_collection
;
CrysAlisPro, Agilent Technologies,
Version 1.171.36.28 (release 01-02-2013 CrysAlis171 .NET)
(compiled Feb  1 2013,16:14:44)
;
_computing_data_reduction
;
CrysAlisPro, Agilent Technologies,
Version 1.171.36.28 (release 01-02-2013 CrysAlis171 .NET)
(compiled Feb  1 2013,16:14:44)
;
_diffrn_ambient_temperature 150.06(15)
_diffrn_detector_area_resol_mean 10.3705
_diffrn_measured_fraction_theta_full 0.999
_diffrn_measured_fraction_theta_max 0.904
_diffrn_measurement_details
;
  1 omega  -85.00   11.00   1.0000   15.0000
omega____ theta____ kappa____ phi______ frames
    -      -11.6555  -37.0000   30.0000 96

  2 omega  -41.00   -9.00   1.0000   15.0000
omega____ theta____ kappa____ phi______ frames
    -      -11.6555   55.0000   69.0000 32

  3 omega  -16.00   29.00   1.0000   15.0000
omega____ theta____ kappa____ phi______ frames
    -      -11.6555  -99.0000 -150.0000 45

  4 omega  -25.00   49.00   1.0000   15.0000
omega____ theta____ kappa____ phi______ frames
    -      -11.6555   57.0000 -180.0000 74

  5 omega   54.00  100.00   1.0000   15.0000
omega____ theta____ kappa____ phi______ frames
    -       11.6555 -178.0000   90.0000 46

  6 omega   36.00   85.00   1.0000   15.0000
omega____ theta____ kappa____ phi______ frames
    -       11.6555 -178.0000   30.0000 49

  7 omega   37.00   77.00   1.0000   15.0000
omega____ theta____ kappa____ phi______ frames
    -       11.6555   57.0000 -120.0000 40

;
_diffrn_measurement_device_type 'SuperNova, Single source at offset, Atlas'
_diffrn_measurement_method '\w scans'
_diffrn_orient_matrix_UB_11 -0.0443717000
_diffrn_orient_matrix_UB_12 0.0127627000
_diffrn_orient_matrix_UB_13 0.0263356000
_diffrn_orient_matrix_UB_21 0.0165869000
_diffrn_orient_matrix_UB_22 0.0641330000
_diffrn_orient_matrix_UB_23 -0.0007129000
_diffrn_orient_matrix_UB_31 -0.0512915000
_diffrn_orient_matrix_UB_32 0.0096852000
_diffrn_orient_matrix_UB_33 -0.0298792000
_diffrn_radiation_monochromator mirror
_diffrn_radiation_source 'SuperNova (Mo) X-ray Source'
_diffrn_radiation_type 'Mo K\a'
_diffrn_radiation_wavelength 0.7107
_diffrn_reflns_av_R_equivalents 0.0283
_diffrn_reflns_av_sigmaI/netI 0.0310
_diffrn_reflns_limit_h_max 13
_diffrn_reflns_limit_h_min -14
_diffrn_reflns_limit_k_max 12
_diffrn_reflns_limit_k_min -14
_diffrn_reflns_limit_l_max 23
_diffrn_reflns_limit_l_min -23
_diffrn_reflns_number 20582
_diffrn_reflns_theta_full 25.00
_diffrn_reflns_theta_max 29.45
_diffrn_reflns_theta_min 2.76
_exptl_absorpt_coefficient_mu 0.088
_exptl_absorpt_correction_T_max 1.00000
_exptl_absorpt_correction_T_min 0.90394
_exptl_absorpt_correction_type multi-scan
_exptl_absorpt_process_details
;
CrysAlisPro, Agilent Technologies,
Version 1.171.36.28 (release 01-02-2013 CrysAlis171 .NET)
(compiled Feb  1 2013,16:14:44)
Empirical absorption correction using spherical harmonics,
 implemented in SCALE3 ABSPACK scaling algorithm.
;
_exptl_crystal_colour 'clear light colourless'
_exptl_crystal_density_diffrn 1.207
_exptl_crystal_description block
_exptl_crystal_F_000 768
_exptl_crystal_size_max 0.2500
_exptl_crystal_size_mid 0.2200
_exptl_crystal_size_min 0.1700
_refine_diff_density_max 0.338
_refine_diff_density_min -0.254
_refine_diff_density_rms 0.042
_refine_ls_extinction_method none
_refine_ls_goodness_of_fit_ref 1.017
_refine_ls_hydrogen_treatment mixed
_refine_ls_matrix_type full
_refine_ls_number_parameters 243
_refine_ls_number_reflns 4895
_refine_ls_number_restraints 0
_refine_ls_restrained_S_all 1.017
_refine_ls_R_factor_all 0.0587
_refine_ls_R_factor_gt 0.0415
_refine_ls_shift/su_max 0.000
_refine_ls_shift/su_mean 0.000
_refine_ls_structure_factor_coef Fsqd
_refine_ls_weighting_details 'calc w=1/[\s^2^(Fo^2^)+(0.0389P)^2^+0.5853P] where P=(Fo^2^+2Fc^2^)/3'
_refine_ls_weighting_scheme calc
_refine_ls_wR_factor_gt 0.0888
_refine_ls_wR_factor_ref 0.0987
_reflns_number_gt 3842
_reflns_number_total 4895
_reflns_threshold_expression >2sigma(I)
_cod_data_source_file c4ob00268g2.cif
_cod_data_source_block s3887ma
_cod_depositor_comments 'Adding full bibliography for 7153788--7153792.cif.'
_cod_database_code 7153789

loop_
_symmetry_equiv_pos_as_xyz
'x, y, z'
'-x, y+1/2, -z+1/2'
'-x, -y, -z'
'x, -y-1/2, z-1/2'

loop_
_atom_site_label
_atom_site_type_symbol
_atom_site_fract_x
_atom_site_fract_y
_atom_site_fract_z
_atom_site_U_iso_or_equiv
_atom_site_adp_type
_atom_site_occupancy
_atom_site_symmetry_multiplicity
_atom_site_calc_flag
_atom_site_refinement_flags
C1 C 0.30680(10) 0.87302(10) 0.06674(6) 0.0180(2) Uani 1 1 d .
C2 C 0.38823(12) 0.86442(12) 0.00180(7) 0.0251(3) Uani 1 1 d .
H2A H 0.3851 0.7790 -0.0176 0.038 Uiso 1 1 calc R
H2B H 0.4796 0.8871 0.0194 0.038 Uiso 1 1 calc R
H2C H 0.3525 0.9216 -0.0382 0.038 Uiso 1 1 calc R
C3 C 0.29384(13) 1.00684(11) 0.09316(7) 0.0268(3) Uani 1 1 d .
H3A H 0.2527 1.0578 0.0513 0.040 Uiso 1 1 calc R
H3B H 0.3813 1.0402 0.1110 0.040 Uiso 1 1 calc R
H3C H 0.2392 1.0087 0.1342 0.040 Uiso 1 1 calc R
C4 C 0.37402(11) 0.79530(10) 0.13269(6) 0.0178(2) Uani 1 1 d .
C5 C 0.35176(11) 0.61507(10) 0.21727(6) 0.0183(2) Uani 1 1 d .
C6 C 0.47562(11) 0.54483(11) 0.20163(7) 0.0245(3) Uani 1 1 d .
H6A H 0.4554 0.4939 0.1563 0.037 Uiso 1 1 calc R
H6B H 0.5057 0.4909 0.2444 0.037 Uiso 1 1 calc R
H6C H 0.5450 0.6048 0.1942 0.037 Uiso 1 1 calc R
C7 C 0.37432(13) 0.68838(12) 0.29068(7) 0.0272(3) Uani 1 1 d .
H7A H 0.4427 0.7512 0.2873 0.041 Uiso 1 1 calc R
H7B H 0.4024 0.6314 0.3323 0.041 Uiso 1 1 calc R
H7C H 0.2923 0.7296 0.2995 0.041 Uiso 1 1 calc R
C8 C 0.23782(11) 0.52025(10) 0.21890(6) 0.0190(2) Uani 1 1 d .
C9 C 0.16797(11) 0.33289(10) 0.28612(7) 0.0196(2) Uani 1 1 d .
C10 C 0.02468(12) 0.37315(13) 0.28802(8) 0.0293(3) Uani 1 1 d .
H10A H 0.0214 0.4380 0.3262 0.044 Uiso 1 1 calc R
H10B H -0.0275 0.3012 0.3004 0.044 Uiso 1 1 calc R
H10C H -0.0114 0.4060 0.2387 0.044 Uiso 1 1 calc R
C11 C 0.17860(14) 0.23641(12) 0.22471(7) 0.0306(3) Uani 1 1 d .
H11A H 0.1495 0.2735 0.1755 0.046 Uiso 1 1 calc R
H11B H 0.1228 0.1646 0.2326 0.046 Uiso 1 1 calc R
H11C H 0.2703 0.2091 0.2266 0.046 Uiso 1 1 calc R
C12 C 0.21454(11) 0.28443(10) 0.36560(6) 0.0188(2) Uani 1 1 d .
C13 C 0.21635(11) 0.09543(11) 0.44274(7) 0.0210(2) Uani 1 1 d .
C14 C 0.19273(15) -0.03888(12) 0.41866(8) 0.0345(3) Uani 1 1 d .
H14A H 0.1049 -0.0468 0.3903 0.052 Uiso 1 1 calc R
H14B H 0.1989 -0.0924 0.4632 0.052 Uiso 1 1 calc R
H14C H 0.2592 -0.0643 0.3869 0.052 Uiso 1 1 calc R
C15 C 0.35471(12) 0.11400(14) 0.48281(8) 0.0321(3) Uani 1 1 d .
H15A H 0.4186 0.1007 0.4473 0.048 Uiso 1 1 calc R
H15B H 0.3711 0.0543 0.5243 0.048 Uiso 1 1 calc R
H15C H 0.3637 0.1990 0.5027 0.048 Uiso 1 1 calc R
C16 C 0.11256(12) 0.13998(12) 0.48944(8) 0.0278(3) Uani 1 1 d .
H16A H 0.1282 0.2277 0.5027 0.042 Uiso 1 1 calc R
H16B H 0.1169 0.0900 0.5354 0.042 Uiso 1 1 calc R
H16C H 0.0253 0.1310 0.4605 0.042 Uiso 1 1 calc R
N1 N 0.04988(15) 0.89045(17) -0.06569(9) 0.0740(6) Uani 1 1 d .
N2 N 0.11380(11) 0.86028(11) -0.01297(7) 0.0362(3) Uani 1 1 d .
N3 N 0.17300(10) 0.81862(10) 0.04531(6) 0.0249(2) Uani 1 1 d .
N4 N 0.30694(10) 0.69834(9) 0.15465(6) 0.0196(2) Uani 1 1 d .
N5 N 0.25387(10) 0.43980(9) 0.27614(6) 0.0210(2) Uani 1 1 d .
O1 O 0.48494(8) 0.82607(8) 0.16149(5) 0.0237(2) Uani 1 1 d .
O2 O 0.14240(8) 0.52195(8) 0.17011(5) 0.0283(2) Uani 1 1 d .
O3 O 0.25308(9) 0.35244(8) 0.41708(5) 0.0269(2) Uani 1 1 d .
O4 O 0.19937(8) 0.16167(7) 0.36953(4) 0.02144(19) Uani 1 1 d .
H4 H 0.2300(14) 0.6828(13) 0.1322(8) 0.024(4) Uiso 1 1 d .
H5 H 0.3274(15) 0.4374(14) 0.3039(8) 0.032(4) Uiso 1 1 d .

loop_
_atom_site_aniso_label
_atom_site_aniso_U_11
_atom_site_aniso_U_22
_atom_site_aniso_U_33
_atom_site_aniso_U_23
_atom_site_aniso_U_13
_atom_site_aniso_U_12
C1 0.0184(5) 0.0175(5) 0.0175(6) 0.0017(4) 0.0002(4) -0.0022(4)
C2 0.0281(6) 0.0275(7) 0.0203(6) 0.0035(5) 0.0054(5) 0.0005(5)
C3 0.0339(7) 0.0189(6) 0.0267(7) -0.0004(5) -0.0002(5) 0.0025(5)
C4 0.0211(5) 0.0173(6) 0.0150(6) -0.0011(4) 0.0022(4) -0.0002(4)
C5 0.0219(5) 0.0185(6) 0.0140(6) 0.0046(4) -0.0001(4) -0.0020(4)
C6 0.0229(6) 0.0245(6) 0.0259(7) 0.0061(5) 0.0025(5) 0.0008(5)
C7 0.0369(7) 0.0252(7) 0.0188(6) 0.0004(5) 0.0011(5) -0.0057(5)
C8 0.0208(5) 0.0179(6) 0.0182(6) 0.0013(4) 0.0020(4) -0.0001(4)
C9 0.0233(6) 0.0178(6) 0.0175(6) 0.0023(4) 0.0017(4) -0.0029(4)
C10 0.0217(6) 0.0361(7) 0.0299(7) 0.0095(6) 0.0024(5) -0.0014(5)
C11 0.0485(8) 0.0242(7) 0.0184(7) -0.0006(5) 0.0017(6) -0.0025(6)
C12 0.0201(5) 0.0179(6) 0.0189(6) 0.0019(4) 0.0035(4) -0.0005(4)
C13 0.0252(6) 0.0197(6) 0.0182(6) 0.0072(5) 0.0031(5) 0.0015(4)
C14 0.0528(9) 0.0183(6) 0.0328(8) 0.0072(5) 0.0064(6) 0.0012(6)
C15 0.0243(6) 0.0407(8) 0.0306(8) 0.0109(6) 0.0010(5) 0.0050(5)
C16 0.0273(6) 0.0287(7) 0.0289(7) 0.0067(5) 0.0090(5) 0.0004(5)
N1 0.0528(9) 0.0906(13) 0.0674(11) 0.0521(10) -0.0356(8) -0.0354(8)
N2 0.0295(6) 0.0365(7) 0.0389(7) 0.0162(5) -0.0096(5) -0.0129(5)
N3 0.0226(5) 0.0259(6) 0.0243(6) 0.0084(4) -0.0049(4) -0.0049(4)
N4 0.0196(5) 0.0198(5) 0.0181(5) 0.0048(4) -0.0029(4) -0.0028(4)
N5 0.0207(5) 0.0209(5) 0.0202(5) 0.0057(4) -0.0015(4) -0.0038(4)
O1 0.0223(4) 0.0239(4) 0.0232(5) 0.0021(3) -0.0035(3) -0.0058(3)
O2 0.0259(4) 0.0303(5) 0.0263(5) 0.0110(4) -0.0063(4) -0.0075(4)
O3 0.0386(5) 0.0215(5) 0.0195(5) 0.0005(3) 0.0003(4) -0.0057(4)
O4 0.0303(4) 0.0167(4) 0.0170(4) 0.0037(3) 0.0019(3) -0.0018(3)

loop_
_atom_type_symbol
_atom_type_description
_atom_type_scat_dispersion_real
_atom_type_scat_dispersion_imag
_atom_type_scat_source
C C 0.0033 0.0016 'International Tables Vol C Tables 4.2.6.8 and 6.1.1.4'
H H 0.0000 0.0000 'International Tables Vol C Tables 4.2.6.8 and 6.1.1.4'
N N 0.0061 0.0033 'International Tables Vol C Tables 4.2.6.8 and 6.1.1.4'
O O 0.0106 0.0060 'International Tables Vol C Tables 4.2.6.8 and 6.1.1.4'

loop_
_geom_angle_atom_site_label_1
_geom_angle_atom_site_label_2
_geom_angle_atom_site_label_3
_geom_angle
N3 C1 C2 110.70(9)
N3 C1 C3 109.58(10)
C2 C1 C3 111.95(10)
N3 C1 C4 107.03(9)
C2 C1 C4 108.75(9)
C3 C1 C4 108.69(9)
C1 C2 H2A 109.5
C1 C2 H2B 109.5
H2A C2 H2B 109.5
C1 C2 H2C 109.5
H2A C2 H2C 109.5
H2B C2 H2C 109.5
C1 C3 H3A 109.5
C1 C3 H3B 109.5
H3A C3 H3B 109.5
C1 C3 H3C 109.5
H3A C3 H3C 109.5
H3B C3 H3C 109.5
O1 C4 N4 124.57(10)
O1 C4 C1 118.47(10)
N4 C4 C1 116.96(9)
N4 C5 C7 110.25(9)
N4 C5 C6 110.28(10)
C7 C5 C6 111.91(10)
N4 C5 C8 104.56(8)
C7 C5 C8 110.74(10)
C6 C5 C8 108.84(9)
C5 C6 H6A 109.5
C5 C6 H6B 109.5
H6A C6 H6B 109.5
C5 C6 H6C 109.5
H6A C6 H6C 109.5
H6B C6 H6C 109.5
C5 C7 H7A 109.5
C5 C7 H7B 109.5
H7A C7 H7B 109.5
C5 C7 H7C 109.5
H7A C7 H7C 109.5
H7B C7 H7C 109.5
O2 C8 N5 124.58(11)
O2 C8 C5 120.66(10)
N5 C8 C5 114.76(9)
N5 C9 C11 110.08(10)
N5 C9 C10 111.81(10)
C11 C9 C10 111.28(10)
N5 C9 C12 104.89(9)
C11 C9 C12 113.46(10)
C10 C9 C12 105.08(10)
C9 C10 H10A 109.5
C9 C10 H10B 109.5
H10A C10 H10B 109.5
C9 C10 H10C 109.5
H10A C10 H10C 109.5
H10B C10 H10C 109.5
C9 C11 H11A 109.5
C9 C11 H11B 109.5
H11A C11 H11B 109.5
C9 C11 H11C 109.5
H11A C11 H11C 109.5
H11B C11 H11C 109.5
O3 C12 O4 126.12(11)
O3 C12 C9 122.67(10)
O4 C12 C9 111.11(9)
O4 C13 C16 109.08(9)
O4 C13 C14 101.94(9)
C16 C13 C14 111.14(11)
O4 C13 C15 110.72(10)
C16 C13 C15 112.06(11)
C14 C13 C15 111.44(11)
C13 C14 H14A 109.5
C13 C14 H14B 109.5
H14A C14 H14B 109.5
C13 C14 H14C 109.5
H14A C14 H14C 109.5
H14B C14 H14C 109.5
C13 C15 H15A 109.5
C13 C15 H15B 109.5
H15A C15 H15B 109.5
C13 C15 H15C 109.5
H15A C15 H15C 109.5
H15B C15 H15C 109.5
C13 C16 H16A 109.5
C13 C16 H16B 109.5
H16A C16 H16B 109.5
C13 C16 H16C 109.5
H16A C16 H16C 109.5
H16B C16 H16C 109.5
N1 N2 N3 173.23(14)
N2 N3 C1 114.57(10)
C4 N4 C5 125.45(10)
C4 N4 H4 119.4(9)
C5 N4 H4 115.1(9)
C8 N5 C9 125.50(10)
C8 N5 H5 118.9(10)
C9 N5 H5 113.9(10)
C12 O4 C13 121.35(9)

loop_
_geom_bond_atom_site_label_1
_geom_bond_atom_site_label_2
_geom_bond_distance
C1 N3 1.4946(14)
C1 C2 1.5190(17)
C1 C3 1.5238(17)
C1 C4 1.5375(15)
C2 H2A 0.9800
C2 H2B 0.9800
C2 H2C 0.9800
C3 H3A 0.9800
C3 H3B 0.9800
C3 H3C 0.9800
C4 O1 1.2323(13)
C4 N4 1.3338(15)
C5 N4 1.4633(14)
C5 C7 1.5264(16)
C5 C6 1.5320(16)
C5 C8 1.5516(15)
C6 H6A 0.9800
C6 H6B 0.9800
C6 H6C 0.9800
C7 H7A 0.9800
C7 H7B 0.9800
C7 H7C 0.9800
C8 O2 1.2270(13)
C8 N5 1.3359(15)
C9 N5 1.4707(14)
C9 C11 1.5258(17)
C9 C10 1.5346(17)
C9 C12 1.5361(16)
C10 H10A 0.9800
C10 H10B 0.9800
C10 H10C 0.9800
C11 H11A 0.9800
C11 H11B 0.9800
C11 H11C 0.9800
C12 O3 1.2039(14)
C12 O4 1.3297(14)
C13 O4 1.4843(13)
C13 C16 1.5120(18)
C13 C14 1.5156(18)
C13 C15 1.5190(17)
C14 H14A 0.9800
C14 H14B 0.9800
C14 H14C 0.9800
C15 H15A 0.9800
C15 H15B 0.9800
C15 H15C 0.9800
C16 H16A 0.9800
C16 H16B 0.9800
C16 H16C 0.9800
N1 N2 1.1275(16)
N2 N3 1.2250(14)
N4 H4 0.856(14)
N5 H5 0.849(15)

loop_
_geom_hbond_atom_site_label_D
_geom_hbond_atom_site_label_H
_geom_hbond_atom_site_label_A
_geom_hbond_distance_DH
_geom_hbond_distance_HA
_geom_hbond_distance_DA
_geom_hbond_angle_DHA
_geom_hbond_site_symmetry_A
N4 H4 O2 0.856(14) 2.099(14) 2.5731(13) 114.4(11) .
N4 H4 N3 0.856(14) 2.159(14) 2.5916(13) 111.0(11) .
N5 H5 O1 0.849(15) 2.282(15) 3.0237(12) 146.0(13) 2_645

loop_
_geom_torsion_atom_site_label_1
_geom_torsion_atom_site_label_2
_geom_torsion_atom_site_label_3
_geom_torsion_atom_site_label_4
_geom_torsion
N3 C1 C4 O1 -177.68(10)
C2 C1 C4 O1 62.69(13)
C3 C1 C4 O1 -59.41(14)
N3 C1 C4 N4 2.36(14)
C2 C1 C4 N4 -117.27(11)
C3 C1 C4 N4 120.63(11)
N4 C5 C8 O2 5.04(15)
C7 C5 C8 O2 123.77(12)
C6 C5 C8 O2 -112.80(12)
N4 C5 C8 N5 -175.23(10)
C7 C5 C8 N5 -56.50(13)
C6 C5 C8 N5 66.93(13)
N5 C9 C12 O3 35.56(15)
C11 C9 C12 O3 155.75(12)
C10 C9 C12 O3 -82.47(14)
N5 C9 C12 O4 -147.79(10)
C11 C9 C12 O4 -27.61(14)
C10 C9 C12 O4 94.18(11)
N1 N2 N3 C1 176.5(16)
C2 C1 N3 N2 -52.41(15)
C3 C1 N3 N2 71.54(14)
C4 C1 N3 N2 -170.78(11)
O1 C4 N4 C5 1.75(19)
C1 C4 N4 C5 -178.29(10)
C7 C5 N4 C4 60.55(15)
C6 C5 N4 C4 -63.53(14)
C8 C5 N4 C4 179.62(11)
O2 C8 N5 C9 6.6(2)
C5 C8 N5 C9 -173.10(10)
C11 C9 N5 C8 66.70(15)
C10 C9 N5 C8 -57.54(16)
C12 C9 N5 C8 -170.90(11)
O3 C12 O4 C13 6.67(17)
C9 C12 O4 C13 -169.83(9)
C16 C13 O4 C12 63.58(13)
C14 C13 O4 C12 -178.82(10)
C15 C13 O4 C12 -60.18(14)
